data_7700206
loop_
_publ_author_name
'Romanov, Alexander S.'
'Chotard, Florian'
'Rashid, Jahan'
'Bochmann, Manfred'

_publ_section_title
;
 Synthesis of copper(i) cyclic (alkyl)(amino)carbene complexes with
 potentially bidentate N^N, N^S and S^S ligands for efficient white
 photoluminescence.
;
_journal_issue 41
_journal_name_full 'Dalton transactions (Cambridge, England : 2003)'
_journal_page_first 15445
_journal_page_last 15454
_journal_paper_doi 10.1039/c9dt02036e
_journal_volume 48
_journal_year 2019
_chemical_formula_moiety 'C45 H66 Cu N3'
_chemical_formula_sum 'C45 H66 Cu N3'
_chemical_formula_weight 712.54
_chemical_properties_physical Air-sensitive,Moisture-sensitive
_space_group_crystal_system triclinic
_space_group_IT_number 2
_space_group_name_Hall '-P 1'
_space_group_name_H-M_alt 'P -1'
_symmetry_space_group_name_Hall '-P 1'
_symmetry_space_group_name_H-M 'P -1'
_atom_sites_solution_hydrogens geom
_atom_sites_solution_primary direct
_audit_creation_method SHELXL-2018/3
_audit_update_record
;
2019-06-02 deposited with the CCDC.    2019-06-07 downloaded from the CCDC.
;
_cell_angle_alpha 110.681(2)
_cell_angle_beta 93.732(2)
_cell_angle_gamma 111.814(2)
_cell_formula_units_Z 2
_cell_length_a 11.8424(2)
_cell_length_b 13.8008(4)
_cell_length_c 15.1018(4)
_cell_measurement_reflns_used 8116
_cell_measurement_temperature 140(2)
_cell_measurement_theta_max 31.8690
_cell_measurement_theta_min 3.5610
_cell_volume 2088.29(11)
_computing_cell_refinement
;                                                              
CrysAlisPro, Agilent Technologies,                             
Version 1.171.37.35 (release 13-08-2014 CrysAlis171 .NET)      
(compiled Aug 13 2014,18:06:01)                                
;
_computing_data_collection
;                                                              
CrysAlisPro, Agilent Technologies,                             
Version 1.171.37.35 (release 13-08-2014 CrysAlis171 .NET)      
(compiled Aug 13 2014,18:06:01)                                
;
_computing_data_reduction
;                                                              
CrysAlisPro, Agilent Technologies,                             
Version 1.171.37.35 (release 13-08-2014 CrysAlis171 .NET)      
(compiled Aug 13 2014,18:06:01)                                
;
_computing_structure_refinement 'SHELXL-2018/3 (Sheldrick, 2018)'
_computing_structure_solution 'SHELXS-97 (Sheldrick, 2008)'
_diffrn_ambient_temperature 140(2)
_diffrn_detector_area_resol_mean 16.0050
_diffrn_measured_fraction_theta_full 0.998
_diffrn_measured_fraction_theta_max 0.999
_diffrn_measurement_device_type 'Oxford Diffraction Xcalibur 3/Sapphire3 CCD'
_diffrn_measurement_method 'Thin slice \w scans'
_diffrn_radiation_type MoK\a
_diffrn_radiation_wavelength 0.71073
_diffrn_reflns_av_R_equivalents 0.0280
_diffrn_reflns_av_unetI/netI 0.0453
_diffrn_reflns_Laue_measured_fraction_full 0.998
_diffrn_reflns_Laue_measured_fraction_max 0.999
_diffrn_reflns_limit_h_max 14
_diffrn_reflns_limit_h_min -15
_diffrn_reflns_limit_k_max 18
_diffrn_reflns_limit_k_min -17
_diffrn_reflns_limit_l_max 19
_diffrn_reflns_limit_l_min -19
_diffrn_reflns_number 20795
_diffrn_reflns_point_group_measured_fraction_full 0.998
_diffrn_reflns_point_group_measured_fraction_max 0.999
_diffrn_reflns_theta_full 25.242
_diffrn_reflns_theta_max 27.999
_diffrn_reflns_theta_min 2.960
_diffrn_source 'Enhance (Mo) X-ray Source'
_exptl_absorpt_coefficient_mu 0.555
_exptl_absorpt_correction_T_max 1.00000
_exptl_absorpt_correction_T_min 0.92522
_exptl_absorpt_correction_type multi-scan
_exptl_absorpt_process_details
;                                                         
CrysAlisPro, Agilent Technologies,                        
Version 1.171.37.35 (release 13-08-2014 CrysAlis171 .NET) 
(compiled Aug 13 2014,18:06:01)                           
Empirical absorption correction using spherical harmonics,
 implemented in SCALE3 ABSPACK scaling algorithm.         
;
_exptl_crystal_colour colourless
_exptl_crystal_density_diffrn 1.133
_exptl_crystal_density_meas ?
_exptl_crystal_density_method 'not measured'
_exptl_crystal_description block
_exptl_crystal_F_000 772
_exptl_crystal_preparation Luminescent
_exptl_crystal_recrystallization_method 'Re-crystallisation from solvent: Diethyl Ether'
_exptl_crystal_size_max 0.370
_exptl_crystal_size_mid 0.290
_exptl_crystal_size_min 0.230
_refine_diff_density_max 0.872
_refine_diff_density_min -0.503
_refine_diff_density_rms 0.055
_refine_ls_extinction_method none
_refine_ls_goodness_of_fit_ref 1.035
_refine_ls_hydrogen_treatment constr
_refine_ls_matrix_type full
_refine_ls_number_parameters 524
_refine_ls_number_reflns 10073
_refine_ls_number_restraints 20
_refine_ls_restrained_S_all 1.034
_refine_ls_R_factor_all 0.0525
_refine_ls_R_factor_gt 0.0424
_refine_ls_shift/su_max 0.001
_refine_ls_shift/su_mean 0.000
_refine_ls_structure_factor_coef Fsqd
_refine_ls_weighting_details 'w=1/[\s^2^(Fo^2^)+(0.0450P)^2^+0.8400P] where P=(Fo^2^+2Fc^2^)/3'
_refine_ls_weighting_scheme calc
_refine_ls_wR_factor_gt 0.0989
_refine_ls_wR_factor_ref 0.1054
_reflns_Friedel_coverage 0.000
_reflns_number_gt 8578
_reflns_number_total 10073
_reflns_threshold_expression 'I > 2\s(I)'
_cod_data_source_file c9dt02036e2.cif
_cod_data_source_block complex5
_cod_depositor_comments
;
The following automatic conversions were performed:

'_exptl_crystal_density_meas' value 'not measured' was changed to '?'
- the value is perceived as not measured.

'_atom_sites_solution_primary' value 'direct methods' was changed to
'direct'.

Automatic conversion script
Id: cif_fix_values 4973 2017-02-22 13:04:09Z antanas 

 Adding full bibliography for 7700205--7700207.cif.
;
_cod_original_cell_volume 2088.29(10)
_cod_database_code 7700206
_shelx_shelxl_version_number 2018/3
_shelx_space_group_comment
;
The symmetry employed for this shelxl refinement is uniquely defined
by the following loop, which should always be used as a source of
symmetry information in preference to the above space-group names.
They are only intended as comments.
;
_shelx_estimated_absorpt_t_min 0.821
_shelx_estimated_absorpt_t_max 0.883

loop_
_space_group_symop_operation_xyz
'x, y, z'
'-x, -y, -z'

loop_
_atom_site_label
_atom_site_type_symbol
_atom_site_fract_x
_atom_site_fract_y
_atom_site_fract_z
_atom_site_U_iso_or_equiv
_atom_site_adp_type
_atom_site_occupancy
_atom_site_site_symmetry_order
_atom_site_calc_flag
_atom_site_refinement_flags_posn
_atom_site_refinement_flags_adp
_atom_site_refinement_flags_occupancy
_atom_site_disorder_assembly
_atom_site_disorder_group
Cu1 Cu 0.79237(2) 0.07456(2) 0.22379(2) 0.01962(7) Uani 1 1 d . . . . .
N2 N 0.87893(13) 0.21745(12) 0.32652(10) 0.0183(3) Uani 1 1 d . . . . .
C9 C 0.6498(2) -0.22892(17) 0.32870(14) 0.0332(4) Uani 1 1 d . . . . .
H9A H 0.696999 -0.256968 0.355270 0.040 Uiso 1 1 calc R U . . .
C1 C 0.69933(16) -0.06266(14) 0.11606(12) 0.0202(3) Uani 1 1 d D . . . .
C33 C 0.98549(15) 0.28696(14) 0.31391(12) 0.0187(3) Uani 1 1 d . . . . .
H33A H 1.030138 0.360170 0.362233 0.022 Uiso 1 1 calc R U . . .
N1 N 0.61605(14) -0.15583(12) 0.11697(10) 0.0219(3) Uani 1 1 d D . . . .
N3 N 1.02821(14) 0.25566(12) 0.23693(10) 0.0213(3) Uani 1 1 d . . . . .
C21 C 0.83459(15) 0.26531(14) 0.40936(12) 0.0194(3) Uani 1 1 d . . . . .
C22 C 0.79997(16) 0.35535(14) 0.41927(12) 0.0220(3) Uani 1 1 d . . . . .
C27 C 0.85574(18) 0.11939(15) 0.46785(13) 0.0251(4) Uani 1 1 d . . . . .
H27A H 0.820784 0.064440 0.399941 0.030 Uiso 1 1 calc R U . . .
C5 C 0.59772(17) -0.16970(14) 0.20696(12) 0.0231(4) Uani 1 1 d . . . . .
C35 C 1.25700(17) 0.35037(16) 0.29051(13) 0.0255(4) Uani 1 1 d . . . . .
C34 C 1.14509(16) 0.33307(14) 0.23474(12) 0.0218(3) Uani 1 1 d . . . . .
C26 C 0.82284(16) 0.21943(15) 0.48023(12) 0.0225(3) Uani 1 1 d . . . . .
C2B C 0.6972(10) -0.0833(11) 0.0103(7) 0.0236(10) Uani 0.5 1 d D . P A 2
C30 C 0.80081(17) 0.40086(16) 0.34099(13) 0.0257(4) Uani 1 1 d . . . . .
H30A H 0.831182 0.359119 0.288380 0.031 Uiso 1 1 calc R U . . .
C4B C 0.5316(10) -0.2512(12) 0.0204(7) 0.0245(13) Uani 0.5 1 d D . P A 2
C23 C 0.75942(18) 0.40097(16) 0.50255(13) 0.0283(4) Uani 1 1 d . . . . .
H23A H 0.737152 0.460856 0.510128 0.034 Uiso 1 1 calc R U . . .
C6 C 0.51099(17) -0.13864(16) 0.25428(13) 0.0261(4) Uani 1 1 d . . . . .
C11 C 0.78106(19) -0.22774(17) 0.20367(14) 0.0309(4) Uani 1 1 d . . . . .
H11A H 0.770214 -0.230022 0.137965 0.037 Uiso 1 1 calc R U . . .
C25 C 0.78214(18) 0.26886(16) 0.56165(13) 0.0288(4) Uani 1 1 d . . . . .
H25A H 0.775298 0.240140 0.609232 0.035 Uiso 1 1 calc R U . . .
C39 C 1.14907(19) 0.38933(17) 0.17246(14) 0.0304(4) Uani 1 1 d D . . . .
C36 C 1.37011(18) 0.42575(17) 0.28365(14) 0.0331(4) Uani 1 1 d . . . . .
H36A H 1.444316 0.438605 0.320549 0.040 Uiso 1 1 calc R U . . .
C7 C 0.49259(19) -0.15962(18) 0.33748(14) 0.0338(4) Uani 1 1 d . . . . .
H7A H 0.433998 -0.141623 0.369576 0.041 Uiso 1 1 calc R U . . .
C10 C 0.67286(18) -0.21093(15) 0.24491(13) 0.0269(4) Uani 1 1 d . . . . .
C14 C 0.44393(18) -0.07553(17) 0.22519(14) 0.0290(4) Uani 1 1 d . . . . .
H14A H 0.460578 -0.074353 0.162772 0.035 Uiso 1 1 calc R U . . .
C8 C 0.5593(2) -0.20627(19) 0.37282(15) 0.0385(5) Uani 1 1 d . . . . .
H8A H 0.543081 -0.222515 0.426644 0.046 Uiso 1 1 calc R U . . .
C24 C 0.75158(19) 0.35958(17) 0.57370(14) 0.0316(4) Uani 1 1 d . . . . .
H24A H 0.726040 0.392221 0.629226 0.038 Uiso 1 1 calc R U . . .
C28 C 0.8008(2) 0.05627(18) 0.53155(15) 0.0340(4) Uani 1 1 d . . . . .
H28A H 0.712864 0.036565 0.522579 0.051 Uiso 1 1 calc R U . . .
H28B H 0.841139 0.104853 0.598555 0.051 Uiso 1 1 calc R U . . .
H28C H 0.814007 -0.012066 0.513317 0.051 Uiso 1 1 calc R U . . .
C37 C 1.3742(2) 0.48155(17) 0.22336(15) 0.0376(5) Uani 1 1 d . . . . .
H37A H 1.450624 0.531704 0.220105 0.045 Uiso 1 1 calc R U . . .
C43 C 1.25112(19) 0.28463(18) 0.35377(14) 0.0316(4) Uani 1 1 d . . . . .
H43A H 1.183980 0.288056 0.387680 0.038 Uiso 1 1 calc R U . . .
C29 C 0.99705(19) 0.15684(18) 0.48712(15) 0.0335(4) Uani 1 1 d . . . . .
H29A H 1.030628 0.189064 0.442641 0.050 Uiso 1 1 calc R U . . .
H29B H 1.014552 0.091876 0.478253 0.050 Uiso 1 1 calc R U . . .
H29C H 1.034646 0.213079 0.552572 0.050 Uiso 1 1 calc R U . . .
C16 C 0.3021(2) -0.1342(2) 0.21263(16) 0.0413(5) Uani 1 1 d . . . . .
H16A H 0.271242 -0.212981 0.168545 0.062 Uiso 1 1 calc R U . . .
H16B H 0.263106 -0.096867 0.187005 0.062 Uiso 1 1 calc R U . . .
H16C H 0.283128 -0.129308 0.274478 0.062 Uiso 1 1 calc R U . . .
C17A C 0.6666(13) -0.0036(15) -0.0157(19) 0.038(2) Uani 0.5 1 d D . P A 1
H17A H 0.580349 -0.026025 -0.012879 0.057 Uiso 0.5 1 calc R U P A 1
H17B H 0.674596 -0.012323 -0.080653 0.057 Uiso 0.5 1 calc R U P A 1
H17C H 0.714228 0.074807 0.028343 0.057 Uiso 0.5 1 calc R U P A 1
C17B C 0.6973(14) 0.0172(15) -0.0102(18) 0.038(2) Uani 0.5 1 d D . P A 2
H17D H 0.623281 0.027385 0.002694 0.057 Uiso 0.5 1 calc R U P A 2
H17E H 0.699203 0.002205 -0.077067 0.057 Uiso 0.5 1 calc R U P A 2
H17F H 0.769622 0.085261 0.030823 0.057 Uiso 0.5 1 calc R U P A 2
C15 C 0.4964(2) 0.04817(19) 0.30040(17) 0.0409(5) Uani 1 1 d . . . . .
H15A H 0.584643 0.084641 0.305675 0.061 Uiso 1 1 calc R U . . .
H15B H 0.481253 0.049090 0.362309 0.061 Uiso 1 1 calc R U . . .
H15C H 0.456241 0.088404 0.280409 0.061 Uiso 1 1 calc R U . . .
C20B C 0.535(2) -0.364(2) 0.012(2) 0.034(2) Uani 0.5 1 d D . P A 2
H20A H 0.619872 -0.353176 0.025264 0.051 Uiso 0.5 1 calc R U P A 2
H20B H 0.493869 -0.420813 -0.053295 0.051 Uiso 0.5 1 calc R U P A 2
H20C H 0.492418 -0.388596 0.056976 0.051 Uiso 0.5 1 calc R U P A 2
C12 C 0.9051(2) -0.12606(19) 0.26470(16) 0.0373(5) Uani 1 1 d . . . . .
H12A H 0.903531 -0.056973 0.264789 0.056 Uiso 1 1 calc R U . . .
H12B H 0.972567 -0.137168 0.237366 0.056 Uiso 1 1 calc R U . . .
H12C H 0.916805 -0.120412 0.330140 0.056 Uiso 1 1 calc R U . . .
C38 C 1.2652(2) 0.46312(18) 0.16788(16) 0.0376(5) Uani 1 1 d . . . . .
H38A H 1.268888 0.500372 0.126724 0.045 Uiso 1 1 calc R U . . .
C40B C 1.0256(10) 0.3624(12) 0.1071(8) 0.036(3) Uani 0.5 1 d D . P B 2
H40A H 0.958172 0.300286 0.114826 0.043 Uiso 0.5 1 calc R U P B 2
C44 C 1.3702(2) 0.3341(3) 0.43181(18) 0.0520(6) Uani 1 1 d . . . . .
H44A H 1.393695 0.414030 0.468814 0.078 Uiso 1 1 calc R U . . .
H44B H 1.436231 0.324517 0.401379 0.078 Uiso 1 1 calc R U . . .
H44C H 1.355303 0.294958 0.474195 0.078 Uiso 1 1 calc R U . . .
C45 C 1.2149(2) 0.1586(2) 0.29110(17) 0.0452(6) Uani 1 1 d . . . . .
H45A H 1.135986 0.126852 0.246711 0.068 Uiso 1 1 calc R U . . .
H45B H 1.208468 0.117977 0.332031 0.068 Uiso 1 1 calc R U . . .
H45C H 1.277558 0.151820 0.255167 0.068 Uiso 1 1 calc R U . . .
C13 C 0.7856(3) -0.3400(2) 0.19603(18) 0.0480(6) Uani 1 1 d . . . . .
H13A H 0.707105 -0.402802 0.158654 0.072 Uiso 1 1 calc R U . . .
H13B H 0.801488 -0.337985 0.259955 0.072 Uiso 1 1 calc R U . . .
H13C H 0.851106 -0.349440 0.164711 0.072 Uiso 1 1 calc R U . . .
C32 C 0.8869(3) 0.5269(2) 0.3790(2) 0.0624(8) Uani 1 1 d . . . . .
H32A H 0.968199 0.540035 0.409046 0.094 Uiso 1 1 calc R U . . .
H32B H 0.853919 0.570174 0.425866 0.094 Uiso 1 1 calc R U . . .
H32C H 0.893090 0.550312 0.326019 0.094 Uiso 1 1 calc R U . . .
C31 C 0.6696(2) 0.3816(3) 0.2987(2) 0.0641(8) Uani 1 1 d . . . . .
H31A H 0.673472 0.413576 0.251291 0.096 Uiso 1 1 calc R U . . .
H31B H 0.635991 0.418005 0.349840 0.096 Uiso 1 1 calc R U . . .
H31C H 0.616829 0.301100 0.268376 0.096 Uiso 1 1 calc R U . . .
C18B C 0.8192(7) -0.0934(6) -0.0034(6) 0.0484(18) Uani 0.5 1 d D . P A 2
H18A H 0.818828 -0.157821 0.007780 0.073 Uiso 0.5 1 calc R U P A 2
H18B H 0.887911 -0.025031 0.041820 0.073 Uiso 0.5 1 calc R U P A 2
H18C H 0.827720 -0.103866 -0.068538 0.073 Uiso 0.5 1 calc R U P A 2
C19B C 0.3924(7) -0.2831(7) 0.0140(5) 0.0389(15) Uani 0.5 1 d D . P A 2
H19A H 0.376517 -0.217279 0.023095 0.058 Uiso 0.5 1 calc R U P A 2
H19B H 0.367312 -0.309491 0.063495 0.058 Uiso 0.5 1 calc R U P A 2
H19C H 0.345880 -0.342612 -0.048758 0.058 Uiso 0.5 1 calc R U P A 2
C3A C 0.6355(5) -0.2083(4) -0.0478(3) 0.0317(8) Uani 0.5 1 d D . P A 1
H3AA H 0.584948 -0.220130 -0.107090 0.038 Uiso 0.5 1 calc R U P A 1
H3AB H 0.688410 -0.248252 -0.064988 0.038 Uiso 0.5 1 calc R U P A 1
C41 C 1.0268(15) 0.3255(10) -0.0001(8) 0.060(3) Uani 0.5 1 d D . P B 2
H41A H 1.042006 0.258107 -0.022352 0.090 Uiso 0.5 1 calc R U P B 2
H41B H 1.091530 0.385705 -0.009413 0.090 Uiso 0.5 1 calc R U P B 2
H41C H 0.947483 0.309244 -0.036360 0.090 Uiso 0.5 1 calc R U P B 2
C42 C 0.9989(10) 0.4679(9) 0.1432(8) 0.059(2) Uani 0.5 1 d D . P B 2
H42A H 1.000481 0.491619 0.211350 0.088 Uiso 0.5 1 calc R U P B 2
H42B H 0.918002 0.450016 0.108356 0.088 Uiso 0.5 1 calc R U P B 2
H42C H 1.061213 0.528531 0.132611 0.088 Uiso 0.5 1 calc R U P B 2
C3B C 0.5816(5) -0.1952(4) -0.0486(3) 0.0317(8) Uani 0.5 1 d D . P A 2
H3BA H 0.518336 -0.179863 -0.077667 0.038 Uiso 0.5 1 calc R U P A 2
H3BB H 0.603675 -0.245851 -0.100182 0.038 Uiso 0.5 1 calc R U P A 2
C42' C 1.0374(12) 0.4959(10) 0.1245(9) 0.074(3) Uani 0.5 1 d D . P B 1
H42D H 1.060519 0.549324 0.191127 0.111 Uiso 0.5 1 calc R U P B 1
H42E H 0.956297 0.483874 0.095034 0.111 Uiso 0.5 1 calc R U P B 1
H42F H 1.097374 0.525766 0.090287 0.111 Uiso 0.5 1 calc R U P B 1
C41' C 1.0009(15) 0.2940(11) 0.0160(9) 0.073(4) Uani 0.5 1 d D . P B 1
H41D H 0.979258 0.219776 0.016172 0.110 Uiso 0.5 1 calc R U P B 1
H41E H 1.071254 0.312900 -0.013106 0.110 Uiso 0.5 1 calc R U P B 1
H41F H 0.931251 0.293516 -0.020687 0.110 Uiso 0.5 1 calc R U P B 1
C40A C 1.0342(11) 0.3822(11) 0.1197(9) 0.045(3) Uani 0.5 1 d D . P B 1
H40B H 0.966931 0.351815 0.150268 0.054 Uiso 0.5 1 calc R U P B 1
C19A C 0.4211(7) -0.2585(7) -0.0062(5) 0.0367(15) Uani 0.5 1 d D . P A 1
H19D H 0.376663 -0.316769 -0.069906 0.055 Uiso 0.5 1 calc R U P A 1
H19E H 0.427253 -0.186097 -0.003565 0.055 Uiso 0.5 1 calc R U P A 1
H19F H 0.377120 -0.276429 0.041099 0.055 Uiso 0.5 1 calc R U P A 1
C4A C 0.5521(10) -0.2523(12) 0.0155(7) 0.0245(13) Uani 0.5 1 d D . P A 1
C20A C 0.559(2) -0.362(2) 0.004(2) 0.034(2) Uani 0.5 1 d . . P A 1
H20D H 0.502633 -0.421719 -0.055526 0.051 Uiso 0.5 1 calc R U P A 1
H20E H 0.535166 -0.379766 0.057721 0.051 Uiso 0.5 1 calc R U P A 1
H20F H 0.642352 -0.353887 0.002117 0.051 Uiso 0.5 1 calc R U P A 1
C18A C 0.8536(6) -0.0446(5) 0.0091(6) 0.0343(14) Uani 0.5 1 d D . P A 1
H18D H 0.885144 -0.088172 0.032262 0.051 Uiso 0.5 1 calc R U P A 1
H18E H 0.900461 0.035294 0.049248 0.051 Uiso 0.5 1 calc R U P A 1
H18F H 0.861459 -0.059226 -0.056725 0.051 Uiso 0.5 1 calc R U P A 1
C2A C 0.7157(10) -0.0795(11) 0.0130(7) 0.0236(10) Uani 0.5 1 d D . P A 1

loop_
_atom_site_aniso_label
_atom_site_aniso_U_11
_atom_site_aniso_U_22
_atom_site_aniso_U_33
_atom_site_aniso_U_23
_atom_site_aniso_U_13
_atom_site_aniso_U_12
Cu1 0.02322(12) 0.01476(11) 0.01786(11) 0.00488(8) 0.00580(8) 0.00637(9)
N2 0.0204(7) 0.0161(7) 0.0171(6) 0.0053(5) 0.0060(5) 0.0074(6)
C9 0.0378(11) 0.0290(10) 0.0303(10) 0.0177(8) -0.0003(9) 0.0074(9)
C1 0.0253(9) 0.0182(8) 0.0201(8) 0.0081(6) 0.0070(7) 0.0115(7)
C33 0.0196(8) 0.0154(8) 0.0191(8) 0.0055(6) 0.0021(6) 0.0072(7)
N1 0.0288(8) 0.0145(7) 0.0166(6) 0.0042(5) 0.0024(6) 0.0057(6)
N3 0.0222(7) 0.0205(7) 0.0200(7) 0.0071(6) 0.0068(6) 0.0085(6)
C21 0.0173(8) 0.0156(8) 0.0189(8) 0.0024(6) 0.0039(6) 0.0047(7)
C22 0.0183(8) 0.0186(8) 0.0233(8) 0.0047(7) 0.0029(7) 0.0058(7)
C27 0.0323(10) 0.0223(9) 0.0201(8) 0.0091(7) 0.0065(7) 0.0103(8)
C5 0.0274(9) 0.0147(8) 0.0205(8) 0.0079(6) 0.0019(7) 0.0017(7)
C35 0.0251(9) 0.0259(9) 0.0227(8) 0.0045(7) 0.0087(7) 0.0124(8)
C34 0.0241(9) 0.0195(8) 0.0209(8) 0.0054(7) 0.0099(7) 0.0103(7)
C26 0.0230(9) 0.0186(8) 0.0201(8) 0.0047(7) 0.0049(7) 0.0058(7)
C2B 0.030(3) 0.0229(11) 0.0179(9) 0.0089(8) 0.0067(13) 0.0102(16)
C30 0.0272(9) 0.0252(9) 0.0282(9) 0.0111(7) 0.0066(8) 0.0144(8)
C4B 0.029(3) 0.0177(9) 0.0177(11) 0.0030(9) 0.0019(14) 0.0051(19)
C23 0.0276(10) 0.0231(9) 0.0314(10) 0.0047(8) 0.0095(8) 0.0133(8)
C6 0.0241(9) 0.0235(9) 0.0243(9) 0.0115(7) 0.0030(7) 0.0024(8)
C11 0.0384(11) 0.0278(10) 0.0298(9) 0.0133(8) 0.0049(8) 0.0163(9)
C25 0.0322(10) 0.0277(10) 0.0224(9) 0.0088(7) 0.0112(8) 0.0088(8)
C39 0.0344(11) 0.0313(10) 0.0329(10) 0.0167(8) 0.0164(9) 0.0168(9)
C36 0.0236(9) 0.0336(11) 0.0308(10) 0.0024(8) 0.0091(8) 0.0100(8)
C7 0.0295(10) 0.0414(12) 0.0280(10) 0.0182(9) 0.0082(8) 0.0082(9)
C10 0.0299(10) 0.0188(9) 0.0266(9) 0.0102(7) 0.0010(8) 0.0045(8)
C14 0.0258(9) 0.0330(10) 0.0289(9) 0.0158(8) 0.0079(8) 0.0099(8)
C8 0.0397(12) 0.0450(13) 0.0307(10) 0.0261(10) 0.0063(9) 0.0080(10)
C24 0.0343(11) 0.0303(10) 0.0260(9) 0.0048(8) 0.0149(8) 0.0142(9)
C28 0.0421(12) 0.0300(10) 0.0342(10) 0.0186(9) 0.0130(9) 0.0139(9)
C37 0.0331(11) 0.0255(10) 0.0417(11) 0.0060(9) 0.0222(9) 0.0044(9)
C43 0.0280(10) 0.0443(12) 0.0286(9) 0.0162(9) 0.0092(8) 0.0197(9)
C29 0.0351(11) 0.0341(11) 0.0405(11) 0.0215(9) 0.0116(9) 0.0177(9)
C16 0.0300(11) 0.0543(14) 0.0415(12) 0.0267(11) 0.0085(9) 0.0129(11)
C17A 0.048(6) 0.033(5) 0.037(3) 0.024(4) 0.011(5) 0.012(5)
C17B 0.048(6) 0.033(5) 0.037(3) 0.024(4) 0.011(5) 0.012(5)
C15 0.0353(12) 0.0363(12) 0.0474(13) 0.0117(10) 0.0102(10) 0.0164(10)
C20B 0.042(8) 0.0205(12) 0.029(4) -0.0007(14) 0.004(4) 0.012(4)
C12 0.0333(11) 0.0398(12) 0.0408(11) 0.0167(10) 0.0053(9) 0.0176(10)
C38 0.0475(13) 0.0314(11) 0.0404(11) 0.0193(9) 0.0252(10) 0.0164(10)
C40B 0.027(4) 0.043(4) 0.047(5) 0.030(4) 0.000(3) 0.017(3)
C44 0.0385(13) 0.0798(19) 0.0435(13) 0.0275(13) 0.0052(11) 0.0293(13)
C45 0.0602(15) 0.0446(13) 0.0481(13) 0.0265(11) 0.0181(12) 0.0318(13)
C13 0.0644(16) 0.0363(13) 0.0523(14) 0.0189(11) 0.0107(12) 0.0301(12)
C32 0.077(2) 0.0359(14) 0.0562(15) 0.0261(12) -0.0111(14) 0.0019(13)
C31 0.0384(14) 0.096(2) 0.0595(16) 0.0454(17) -0.0007(12) 0.0189(15)
C18B 0.044(4) 0.070(5) 0.027(3) 0.013(4) 0.016(3) 0.024(4)
C19B 0.030(3) 0.037(4) 0.029(3) 0.002(2) -0.006(2) 0.005(3)
C3A 0.037(3) 0.0275(15) 0.0190(10) 0.0068(10) 0.0022(18) 0.0053(17)
C41 0.076(9) 0.070(7) 0.039(3) 0.014(4) -0.001(4) 0.044(6)
C42 0.061(5) 0.076(7) 0.066(5) 0.037(4) 0.021(4) 0.048(5)
C3B 0.037(3) 0.0275(15) 0.0190(10) 0.0068(10) 0.0022(18) 0.0053(17)
C42' 0.103(9) 0.068(6) 0.081(7) 0.041(4) 0.014(5) 0.058(6)
C41' 0.052(5) 0.076(7) 0.068(7) 0.012(5) -0.010(5) 0.022(6)
C40A 0.062(7) 0.052(6) 0.039(4) 0.031(4) 0.028(4) 0.027(5)
C19A 0.031(3) 0.034(4) 0.028(3) 0.004(2) 0.003(2) 0.004(3)
C4A 0.029(3) 0.0177(9) 0.0177(11) 0.0030(9) 0.0019(14) 0.0051(19)
C20A 0.042(8) 0.0205(12) 0.029(4) -0.0007(14) 0.004(4) 0.012(4)
C18A 0.031(3) 0.031(3) 0.031(3) 0.006(3) 0.016(2) 0.008(3)
C2A 0.030(3) 0.0229(11) 0.0179(9) 0.0089(8) 0.0067(13) 0.0102(16)

loop_
_atom_type_symbol
_atom_type_description
_atom_type_scat_dispersion_real
_atom_type_scat_dispersion_imag
_atom_type_scat_source
C C 0.0033 0.0016 'International Tables Vol C Tables 4.2.6.8 and 6.1.1.4'
H H 0.0000 0.0000 'International Tables Vol C Tables 4.2.6.8 and 6.1.1.4'
N N 0.0061 0.0033 'International Tables Vol C Tables 4.2.6.8 and 6.1.1.4'
Cu Cu 0.3201 1.2651 'International Tables Vol C Tables 4.2.6.8 and 6.1.1.4'

loop_
_geom_angle_atom_site_label_1
_geom_angle_atom_site_label_2
_geom_angle_atom_site_label_3
_geom_angle
N2 Cu1 C1 175.09(7)
C33 N2 C21 117.23(14)
C33 N2 Cu1 115.81(11)
C21 N2 Cu1 126.29(11)
C8 C9 C10 121.75(19)
C8 C9 H9A 119.1
C10 C9 H9A 119.1
N1 C1 C2B 106.9(4)
N1 C1 C2A 111.0(4)
N1 C1 Cu1 126.45(12)
C2B C1 Cu1 126.4(4)
C2A C1 Cu1 122.6(4)
N3 C33 N2 122.42(15)
N3 C33 H33A 118.8
N2 C33 H33A 118.8
C1 N1 C5 122.17(14)
C1 N1 C4B 118.5(5)
C5 N1 C4B 119.3(5)
C1 N1 C4A 113.6(5)
C5 N1 C4A 123.8(5)
C33 N3 C34 117.29(14)
C22 C21 C26 120.37(15)
C22 C21 N2 120.47(15)
C26 C21 N2 119.13(14)
C23 C22 C21 118.41(16)
C23 C22 C30 119.31(16)
C21 C22 C30 122.24(15)
C26 C27 C29 111.57(15)
C26 C27 C28 113.71(15)
C29 C27 C28 109.16(16)
C26 C27 H27A 107.4
C29 C27 H27A 107.4
C28 C27 H27A 107.4
C6 C5 C10 122.32(16)
C6 C5 N1 119.95(16)
C10 C5 N1 117.69(16)
C36 C35 C34 118.45(18)
C36 C35 C43 122.03(18)
C34 C35 C43 119.50(16)
C39 C34 N3 118.77(16)
C39 C34 C35 120.27(17)
N3 C34 C35 120.90(16)
C25 C26 C21 118.35(16)
C25 C26 C27 121.18(16)
C21 C26 C27 120.47(14)
C1 C2B C18B 103.4(8)
C1 C2B C17B 111.9(12)
C18B C2B C17B 109.0(10)
C1 C2B C3B 105.8(7)
C18B C2B C3B 113.0(9)
C17B C2B C3B 113.3(10)
C32 C30 C22 111.85(17)
C32 C30 C31 109.2(2)
C22 C30 C31 111.38(17)
C32 C30 H30A 108.1
C22 C30 H30A 108.1
C31 C30 H30A 108.1
C19B C4B N1 114.5(8)
C19B C4B C20B 99.8(12)
N1 C4B C20B 109.4(15)
C19B C4B C3B 112.4(9)
N1 C4B C3B 99.6(7)
C20B C4B C3B 121.9(12)
C24 C23 C22 121.74(17)
C24 C23 H23A 119.1
C22 C23 H23A 119.1
C7 C6 C5 117.36(17)
C7 C6 C14 118.56(17)
C5 C6 C14 123.89(16)
C10 C11 C13 112.84(17)
C10 C11 C12 110.29(16)
C13 C11 C12 110.24(18)
C10 C11 H11A 107.8
C13 C11 H11A 107.8
C12 C11 H11A 107.8
C24 C25 C26 121.80(17)
C24 C25 H25A 119.1
C26 C25 H25A 119.1
C38 C39 C34 118.77(19)
C38 C39 C40A 118.9(5)
C34 C39 C40A 122.1(5)
C38 C39 C40B 122.1(5)
C34 C39 C40B 119.1(5)
C37 C36 C35 121.39(19)
C37 C36 H36A 119.3
C35 C36 H36A 119.3
C8 C7 C6 121.38(19)
C8 C7 H7A 119.3
C6 C7 H7A 119.3
C9 C10 C5 116.84(18)
C9 C10 C11 119.76(17)
C5 C10 C11 123.25(16)
C6 C14 C15 109.79(16)
C6 C14 C16 112.46(16)
C15 C14 C16 110.39(17)
C6 C14 H14A 108.0
C15 C14 H14A 108.0
C16 C14 H14A 108.0
C9 C8 C7 120.04(18)
C9 C8 H8A 120.0
C7 C8 H8A 120.0
C23 C24 C25 119.25(16)
C23 C24 H24A 120.4
C25 C24 H24A 120.4
C27 C28 H28A 109.5
C27 C28 H28B 109.5
H28A C28 H28B 109.5
C27 C28 H28C 109.5
H28A C28 H28C 109.5
H28B C28 H28C 109.5
C36 C37 C38 120.06(19)
C36 C37 H37A 120.0
C38 C37 H37A 120.0
C35 C43 C45 110.65(16)
C35 C43 C44 114.50(19)
C45 C43 C44 110.43(19)
C35 C43 H43A 107.0
C45 C43 H43A 107.0
C44 C43 H43A 107.0
C27 C29 H29A 109.5
C27 C29 H29B 109.5
H29A C29 H29B 109.5
C27 C29 H29C 109.5
H29A C29 H29C 109.5
H29B C29 H29C 109.5
C14 C16 H16A 109.5
C14 C16 H16B 109.5
H16A C16 H16B 109.5
C14 C16 H16C 109.5
H16A C16 H16C 109.5
H16B C16 H16C 109.5
C2A C17A H17A 109.5
C2A C17A H17B 109.5
H17A C17A H17B 109.5
C2A C17A H17C 109.5
H17A C17A H17C 109.5
H17B C17A H17C 109.5
C2B C17B H17D 109.5
C2B C17B H17E 109.5
H17D C17B H17E 109.5
C2B C17B H17F 109.5
H17D C17B H17F 109.5
H17E C17B H17F 109.5
C14 C15 H15A 109.5
C14 C15 H15B 109.5
H15A C15 H15B 109.5
C14 C15 H15C 109.5
H15A C15 H15C 109.5
H15B C15 H15C 109.5
C4B C20B H20A 109.5
C4B C20B H20B 109.5
H20A C20B H20B 109.5
C4B C20B H20C 109.5
H20A C20B H20C 109.5
H20B C20B H20C 109.5
C11 C12 H12A 109.5
C11 C12 H12B 109.5
H12A C12 H12B 109.5
C11 C12 H12C 109.5
H12A C12 H12C 109.5
H12B C12 H12C 109.5
C37 C38 C39 121.1(2)
C37 C38 H38A 119.5
C39 C38 H38A 119.5
C41 C40B C42 110.2(9)
C41 C40B C39 113.8(9)
C42 C40B C39 108.3(9)
C41 C40B H40A 108.1
C42 C40B H40A 108.1
C39 C40B H40A 108.1
C43 C44 H44A 109.5
C43 C44 H44B 109.5
H44A C44 H44B 109.5
C43 C44 H44C 109.5
H44A C44 H44C 109.5
H44B C44 H44C 109.5
C43 C45 H45A 109.5
C43 C45 H45B 109.5
H45A C45 H45B 109.5
C43 C45 H45C 109.5
H45A C45 H45C 109.5
H45B C45 H45C 109.5
C11 C13 H13A 109.5
C11 C13 H13B 109.5
H13A C13 H13B 109.5
C11 C13 H13C 109.5
H13A C13 H13C 109.5
H13B C13 H13C 109.5
C30 C32 H32A 109.5
C30 C32 H32B 109.5
H32A C32 H32B 109.5
C30 C32 H32C 109.5
H32A C32 H32C 109.5
H32B C32 H32C 109.5
C30 C31 H31A 109.5
C30 C31 H31B 109.5
H31A C31 H31B 109.5
C30 C31 H31C 109.5
H31A C31 H31C 109.5
H31B C31 H31C 109.5
C2B C18B H18A 109.5
C2B C18B H18B 109.5
H18A C18B H18B 109.5
C2B C18B H18C 109.5
H18A C18B H18C 109.5
H18B C18B H18C 109.5
C4B C19B H19A 109.5
C4B C19B H19B 109.5
H19A C19B H19B 109.5
C4B C19B H19C 109.5
H19A C19B H19C 109.5
H19B C19B H19C 109.5
C4A C3A C2A 106.6(7)
C4A C3A H3AA 110.4
C2A C3A H3AA 110.4
C4A C3A H3AB 110.4
C2A C3A H3AB 110.4
H3AA C3A H3AB 108.6
C40B C41 H41A 109.5
C40B C41 H41B 109.5
H41A C41 H41B 109.5
C40B C41 H41C 109.5
H41A C41 H41C 109.5
H41B C41 H41C 109.5
C40B C42 H42A 109.5
C40B C42 H42B 109.5
H42A C42 H42B 109.5
C40B C42 H42C 109.5
H42A C42 H42C 109.5
H42B C42 H42C 109.5
C4B C3B C2B 108.1(6)
C4B C3B H3BA 110.1
C2B C3B H3BA 110.1
C4B C3B H3BB 110.1
C2B C3B H3BB 110.1
H3BA C3B H3BB 108.4
C40A C42' H42D 109.5
C40A C42' H42E 109.5
H42D C42' H42E 109.5
C40A C42' H42F 109.5
H42D C42' H42F 109.5
H42E C42' H42F 109.5
C40A C41' H41D 109.5
C40A C41' H41E 109.5
H41D C41' H41E 109.5
C40A C41' H41F 109.5
H41D C41' H41F 109.5
H41E C41' H41F 109.5
C39 C40A C41' 108.6(10)
C39 C40A C42' 115.7(10)
C41' C40A C42' 112.4(10)
C39 C40A H40B 106.5
C41' C40A H40B 106.5
C42' C40A H40B 106.5
C4A C19A H19D 109.5
C4A C19A H19E 109.5
H19D C19A H19E 109.5
C4A C19A H19F 109.5
H19D C19A H19F 109.5
H19E C19A H19F 109.5
C20A C4A C19A 116.0(13)
C20A C4A C3A 105.1(12)
C19A C4A C3A 113.2(9)
C20A C4A N1 114.1(16)
C19A C4A N1 105.5(9)
C3A C4A N1 102.3(7)
C4A C20A H20D 109.5
C4A C20A H20E 109.5
H20D C20A H20E 109.5
C4A C20A H20F 109.5
H20D C20A H20F 109.5
H20E C20A H20F 109.5
C2A C18A H18D 109.5
C2A C18A H18E 109.5
H18D C18A H18E 109.5
C2A C18A H18F 109.5
H18D C18A H18F 109.5
H18E C18A H18F 109.5
C1 C2A C18A 110.8(8)
C1 C2A C17A 106.8(12)
C18A C2A C17A 110.2(10)
C1 C2A C3A 103.9(7)
C18A C2A C3A 112.1(8)
C17A C2A C3A 112.8(10)

loop_
_geom_bond_atom_site_label_1
_geom_bond_atom_site_label_2
_geom_bond_distance
Cu1 N2 1.8645(14)
Cu1 C1 1.8673(17)
N2 C33 1.345(2)
N2 C21 1.427(2)
C9 C8 1.373(3)
C9 C10 1.398(3)
C9 H9A 0.9300
C1 N1 1.303(2)
C1 C2B 1.517(10)
C1 C2A 1.527(10)
C33 N3 1.296(2)
C33 H33A 0.9300
N1 C5 1.457(2)
N1 C4B 1.528(10)
N1 C4A 1.534(10)
N3 C34 1.411(2)
C21 C22 1.411(2)
C21 C26 1.414(2)
C22 C23 1.397(2)
C22 C30 1.521(2)
C27 C26 1.523(2)
C27 C29 1.530(3)
C27 C28 1.536(2)
C27 H27A 0.9800
C5 C6 1.399(3)
C5 C10 1.409(3)
C35 C36 1.395(3)
C35 C34 1.414(3)
C35 C43 1.521(3)
C34 C39 1.409(3)
C26 C25 1.392(2)
C2B C18B 1.523(11)
C2B C17B 1.523(10)
C2B C3B 1.533(10)
C30 C32 1.515(3)
C30 C31 1.529(3)
C30 H30A 0.9800
C4B C19B 1.526(10)
C4B C20B 1.529(17)
C4B C3B 1.530(11)
C23 C24 1.377(3)
C23 H23A 0.9300
C6 C7 1.398(2)
C6 C14 1.524(3)
C11 C10 1.519(3)
C11 C13 1.534(3)
C11 C12 1.535(3)
C11 H11A 0.9800
C25 C24 1.384(3)
C25 H25A 0.9300
C39 C38 1.398(3)
C39 C40A 1.483(10)
C39 C40B 1.548(8)
C36 C37 1.377(3)
C36 H36A 0.9300
C7 C8 1.374(3)
C7 H7A 0.9300
C14 C15 1.530(3)
C14 C16 1.534(3)
C14 H14A 0.9800
C8 H8A 0.9300
C24 H24A 0.9300
C28 H28A 0.9600
C28 H28B 0.9600
C28 H28C 0.9600
C37 C38 1.378(3)
C37 H37A 0.9300
C43 C45 1.528(3)
C43 C44 1.531(3)
C43 H43A 0.9800
C29 H29A 0.9600
C29 H29B 0.9600
C29 H29C 0.9600
C16 H16A 0.9600
C16 H16B 0.9600
C16 H16C 0.9600
C17A C2A 1.537(11)
C17A H17A 0.9600
C17A H17B 0.9600
C17A H17C 0.9600
C17B H17D 0.9600
C17B H17E 0.9600
C17B H17F 0.9600
C15 H15A 0.9600
C15 H15B 0.9600
C15 H15C 0.9600
C20B H20A 0.9600
C20B H20B 0.9600
C20B H20C 0.9600
C12 H12A 0.9600
C12 H12B 0.9600
C12 H12C 0.9600
C38 H38A 0.9300
C40B C41 1.519(10)
C40B C42 1.524(10)
C40B H40A 0.9800
C44 H44A 0.9600
C44 H44B 0.9600
C44 H44C 0.9600
C45 H45A 0.9600
C45 H45B 0.9600
C45 H45C 0.9600
C13 H13A 0.9600
C13 H13B 0.9600
C13 H13C 0.9600
C32 H32A 0.9600
C32 H32B 0.9600
C32 H32C 0.9600
C31 H31A 0.9600
C31 H31B 0.9600
C31 H31C 0.9600
C18B H18A 0.9600
C18B H18B 0.9600
C18B H18C 0.9600
C19B H19A 0.9600
C19B H19B 0.9600
C19B H19C 0.9600
C3A C4A 1.531(10)
C3A C2A 1.544(11)
C3A H3AA 0.9700
C3A H3AB 0.9700
C41 H41A 0.9600
C41 H41B 0.9600
C41 H41C 0.9600
C42 H42A 0.9600
C42 H42B 0.9600
C42 H42C 0.9600
C3B H3BA 0.9700
C3B H3BB 0.9700
C42' C40A 1.531(10)
C42' H42D 0.9600
C42' H42E 0.9600
C42' H42F 0.9600
C41' C40A 1.519(11)
C41' H41D 0.9600
C41' H41E 0.9600
C41' H41F 0.9600
C40A H40B 0.9800
C19A C4A 1.529(11)
C19A H19D 0.9600
C19A H19E 0.9600
C19A H19F 0.9600
C4A C20A 1.488(18)
C20A H20D 0.9600
C20A H20E 0.9600
C20A H20F 0.9600
C18A C2A 1.533(10)
C18A H18D 0.9600
C18A H18E 0.9600
C18A H18F 0.9600

loop_
_geom_torsion_atom_site_label_1
_geom_torsion_atom_site_label_2
_geom_torsion_atom_site_label_3
_geom_torsion_atom_site_label_4
_geom_torsion
C21 N2 C33 N3 -173.62(15)
Cu1 N2 C33 N3 -2.4(2)
C2B C1 N1 C5 176.0(6)
C2A C1 N1 C5 169.2(6)
Cu1 C1 N1 C5 -9.3(2)
C2B C1 N1 C4B -6.6(9)
Cu1 C1 N1 C4B 168.0(7)
C2A C1 N1 C4A -3.9(9)
Cu1 C1 N1 C4A 177.6(6)
N2 C33 N3 C34 -175.82(15)
C33 N2 C21 C22 62.8(2)
Cu1 N2 C21 C22 -107.40(16)
C33 N2 C21 C26 -118.79(17)
Cu1 N2 C21 C26 71.04(19)
C26 C21 C22 C23 2.8(3)
N2 C21 C22 C23 -178.76(15)
C26 C21 C22 C30 -174.86(16)
N2 C21 C22 C30 3.6(3)
C1 N1 C5 C6 91.0(2)
C4B N1 C5 C6 -86.4(7)
C4A N1 C5 C6 -96.7(7)
C1 N1 C5 C10 -86.8(2)
C4B N1 C5 C10 95.8(7)
C4A N1 C5 C10 85.5(7)
C33 N3 C34 C39 -108.48(18)
C33 N3 C34 C35 74.4(2)
C36 C35 C34 C39 1.3(3)
C43 C35 C34 C39 -177.16(16)
C36 C35 C34 N3 178.39(15)
C43 C35 C34 N3 -0.1(2)
C22 C21 C26 C25 -3.0(3)
N2 C21 C26 C25 178.57(16)
C22 C21 C26 C27 177.79(16)
N2 C21 C26 C27 -0.6(2)
C29 C27 C26 C25 -105.1(2)
C28 C27 C26 C25 18.9(3)
C29 C27 C26 C21 74.1(2)
C28 C27 C26 C21 -161.92(17)
N1 C1 C2B C18B -108.4(6)
Cu1 C1 C2B C18B 76.9(9)
N1 C1 C2B C17B 134.4(8)
Cu1 C1 C2B C17B -40.3(10)
N1 C1 C2B C3B 10.5(9)
Cu1 C1 C2B C3B -164.1(4)
C23 C22 C30 C32 61.5(2)
C21 C22 C30 C32 -120.9(2)
C23 C22 C30 C31 -61.0(2)
C21 C22 C30 C31 116.6(2)
C1 N1 C4B C19B -120.3(7)
C5 N1 C4B C19B 57.2(12)
C1 N1 C4B C20B 128.7(9)
C5 N1 C4B C20B -53.9(11)
C1 N1 C4B C3B -0.2(10)
C5 N1 C4B C3B 177.2(4)
C21 C22 C23 C24 -0.6(3)
C30 C22 C23 C24 177.12(18)
C10 C5 C6 C7 -5.7(3)
N1 C5 C6 C7 176.64(16)
C10 C5 C6 C14 169.36(17)
N1 C5 C6 C14 -8.3(3)
C21 C26 C25 C24 1.0(3)
C27 C26 C25 C24 -179.81(18)
N3 C34 C39 C38 -177.89(16)
C35 C34 C39 C38 -0.7(3)
N3 C34 C39 C40A 8.6(6)
C35 C34 C39 C40A -174.2(6)
N3 C34 C39 C40B -1.3(5)
C35 C34 C39 C40B 175.9(5)
C34 C35 C36 C37 -0.8(3)
C43 C35 C36 C37 177.61(17)
C5 C6 C7 C8 1.6(3)
C14 C6 C7 C8 -173.72(19)
C8 C9 C10 C5 -0.8(3)
C8 C9 C10 C11 174.87(19)
C6 C5 C10 C9 5.3(3)
N1 C5 C10 C9 -176.99(16)
C6 C5 C10 C11 -170.20(17)
N1 C5 C10 C11 7.5(3)
C13 C11 C10 C9 47.4(2)
C12 C11 C10 C9 -76.3(2)
C13 C11 C10 C5 -137.21(19)
C12 C11 C10 C5 99.0(2)
C7 C6 C14 C15 67.6(2)
C5 C6 C14 C15 -107.3(2)
C7 C6 C14 C16 -55.7(2)
C5 C6 C14 C16 129.34(19)
C10 C9 C8 C7 -3.1(3)
C6 C7 C8 C9 2.7(3)
C22 C23 C24 C25 -1.4(3)
C26 C25 C24 C23 1.2(3)
C35 C36 C37 C38 -0.3(3)
C36 C35 C43 C45 -106.9(2)
C34 C35 C43 C45 71.5(2)
C36 C35 C43 C44 18.7(3)
C34 C35 C43 C44 -162.96(18)
C36 C37 C38 C39 0.9(3)
C34 C39 C38 C37 -0.4(3)
C40A C39 C38 C37 173.3(6)
C40B C39 C38 C37 -176.9(5)
C38 C39 C40B C41 51.0(11)
C34 C39 C40B C41 -125.5(9)
C38 C39 C40B C42 -72.0(9)
C34 C39 C40B C42 111.5(8)
C19B C4B C3B C2B 128.5(9)
N1 C4B C3B C2B 6.9(11)
C20B C4B C3B C2B -113.2(17)
C1 C2B C3B C4B -10.8(12)
C18B C2B C3B C4B 101.6(10)
C17B C2B C3B C4B -133.8(13)
C38 C39 C40A C41' 86.9(9)
C34 C39 C40A C41' -99.6(9)
C38 C39 C40A C42' -40.6(11)
C34 C39 C40A C42' 132.9(8)
C2A C3A C4A C20A -135.3(15)
C2A C3A C4A C19A 97.2(10)
C2A C3A C4A N1 -15.9(11)
C1 N1 C4A C20A 125.6(10)
C5 N1 C4A C20A -47.3(12)
C1 N1 C4A C19A -105.9(6)
C5 N1 C4A C19A 81.2(9)
C1 N1 C4A C3A 12.7(10)
C5 N1 C4A C3A -160.2(5)
N1 C1 C2A C18A -127.2(7)
Cu1 C1 C2A C18A 51.4(11)
N1 C1 C2A C17A 112.8(7)
Cu1 C1 C2A C17A -68.6(9)
N1 C1 C2A C3A -6.6(9)
Cu1 C1 C2A C3A 172.0(4)
C4A C3A C2A C1 14.2(11)
C4A C3A C2A C18A 133.9(9)
C4A C3A C2A C17A -101.1(12)
